data_4122608
loop_
_publ_author_name
'Lin, Hsiu-Jung'
'Siretanu, Diana'
'Dickie, Diane A.'
'Subedi, Deepak'
'Scepaniak, Jeremiah J.'
'Mitcov, Dmitri'
'Cl\'erac, Rodolphe'
'Smith, Jeremy M.'

_publ_section_title
;
 Steric and electronic control of the spin state in three-fold symmetric,
 four-coordinate iron(II) complexes.
;
_journal_issue 38
_journal_name_full 'Journal of the American Chemical Society'
_journal_page_first 13326
_journal_page_last 13332
_journal_paper_doi 10.1021/ja506425a
_journal_volume 136
_journal_year 2014
_chemical_formula_sum 'C45 H53 B Fe N7 P'
_chemical_formula_weight 789.57
_chemical_name_common HJL-PMe3-B1Z1
_space_group_crystal_system trigonal
_space_group_IT_number 148
_space_group_name_Hall '-R 3'
_space_group_name_H-M_alt 'R -3'
_symmetry_space_group_name_Hall '-R 3'
_symmetry_space_group_name_H-M 'R -3 :H'
_atom_sites_solution_hydrogens geom
_audit_creation_method 'APEX2 v2013.4-1'
_cell_angle_alpha 90
_cell_angle_beta 90
_cell_angle_gamma 120
_cell_formula_units_Z 18
_cell_length_a 29.0822(11)
_cell_length_b 29.0822(11)
_cell_length_c 32.0640(15)
_cell_measurement_temperature 100.(2)
_cell_volume 23485.7(17)
_computing_structure_refinement 'SHELXL-2013 (Sheldrick, 2013)'
_computing_structure_solution 'Bruker XT Intrinsic Solution Method'
_diffrn_ambient_temperature 100.(2)
_diffrn_measured_fraction_theta_full 1.000
_diffrn_measured_fraction_theta_max 1.000
_diffrn_radiation_monochromator graphite
_diffrn_radiation_type 'Mo K\a'
_diffrn_radiation_wavelength 0.71073
_diffrn_reflns_av_R_equivalents 0.0899
_diffrn_reflns_limit_h_max 36
_diffrn_reflns_limit_h_min -36
_diffrn_reflns_limit_k_max 36
_diffrn_reflns_limit_k_min -35
_diffrn_reflns_limit_l_max 40
_diffrn_reflns_limit_l_min -40
_diffrn_reflns_number 138154
_diffrn_reflns_theta_full 26.37
_diffrn_reflns_theta_max 26.37
_diffrn_reflns_theta_min 1.40
_diffrn_source 'fine-focus tube'
_exptl_absorpt_coefficient_mu 0.352
_exptl_absorpt_correction_T_max 0.90
_exptl_absorpt_correction_T_min 0.87
_exptl_absorpt_correction_type multi-scan
_exptl_absorpt_process_details 'SADABS V2012/1 (Bruker AXS Inc.)'
_exptl_crystal_colour purple
_exptl_crystal_density_diffrn 1.005
_exptl_crystal_density_method 'not measured'
_exptl_crystal_description rod
_exptl_crystal_F_000 7524
_exptl_crystal_size_max 0.398
_exptl_crystal_size_mid 0.325
_exptl_crystal_size_min 0.313
_platon_squeeze_details
;
;
_refine_diff_density_max 1.399
_refine_diff_density_min -0.689
_refine_ls_extinction_method none
_refine_ls_goodness_of_fit_ref 1.086
_refine_ls_hydrogen_treatment constr
_refine_ls_matrix_type full
_refine_ls_number_parameters 512
_refine_ls_number_reflns 10656
_refine_ls_number_restraints 0
_refine_ls_restrained_S_all 1.086
_refine_ls_R_factor_all 0.0960
_refine_ls_R_factor_gt 0.0661
_refine_ls_shift/su_max 0.000
_refine_ls_shift/su_mean 0.000
_refine_ls_structure_factor_coef Fsqd
_refine_ls_weighting_details
;
w=1/[\s^2^(Fo^2^)+(0.0894P)^2^+41.8449P]
where P=(Fo^2^+2Fc^2^)/3
;
_refine_ls_weighting_scheme calc
_refine_ls_wR_factor_gt 0.1670
_refine_ls_wR_factor_ref 0.1807
_reflns_number_gt 7643
_reflns_number_total 10656
_reflns_threshold_expression 'I > 2\s(I)'
_cod_data_source_file ja506425a_si_002.cif
_cod_data_source_block PMe3
_cod_depositor_comments 'Adding full bibliography for 4122605--4122610.cif.'
_cod_original_cell_volume 23486.(2)
_cod_database_code 4122608

loop_
_space_group_symop_operation_xyz
'x, y, z'
'-y, x-y, z'
'-x+y, -x, z'
'x+2/3, y+1/3, z+1/3'
'-y+2/3, x-y+1/3, z+1/3'
'-x+y+2/3, -x+1/3, z+1/3'
'x+1/3, y+2/3, z+2/3'
'-y+1/3, x-y+2/3, z+2/3'
'-x+y+1/3, -x+2/3, z+2/3'
'-x, -y, -z'
'y, -x+y, -z'
'x-y, x, -z'
'-x+2/3, -y+1/3, -z+1/3'
'y+2/3, -x+y+1/3, -z+1/3'
'x-y+2/3, x+1/3, -z+1/3'
'-x+1/3, -y+2/3, -z+2/3'
'y+1/3, -x+y+2/3, -z+2/3'
'x-y+1/3, x+2/3, -z+2/3'

loop_
_atom_site_type_symbol
_atom_site_label
_atom_site_fract_x
_atom_site_fract_y
_atom_site_fract_z
_atom_site_U_iso_or_equiv
_atom_site_adp_type
_atom_site_calc_flag
_atom_site_refinement_flags_adp
_atom_site_refinement_flags_occupancy
_atom_site_refinement_flags_posn
_atom_site_occupancy
_atom_site_disorder_assembly
_atom_site_disorder_group
Fe Fe1 0.65202(2) 0.02478(2) 0.08114(2) 0.02208(13) Uani d . . . 1.0 . .
B B1 0.66260(16) 0.12724(15) 0.03753(12) 0.0354(9) Uani d . . . 1.0 . .
P P1 0.64002(3) -0.08349(3) 0.12542(2) 0.0282(2) Uani d . . . 1.0 . .
N N1 0.70669(11) 0.13838(10) 0.07045(8) 0.0352(6) Uani d . . . 1.0 . .
N N2 0.74593(10) 0.11681(10) 0.11797(8) 0.0343(6) Uani d . . . 1.0 . .
N N3 0.66389(10) 0.08605(9) 0.00721(8) 0.0265(6) Uani d . . . 1.0 . .
N N4 0.66161(10) 0.01221(10) -0.00895(8) 0.0291(6) Uani d . . . 1.0 . .
N N5 0.60979(12) 0.09401(12) 0.06227(10) 0.0449(8) Uani d . . . 1.0 . .
N N6 0.55434(13) 0.02774(16) 0.09977(13) 0.0725(13) Uani d . . . 1.0 . .
N N7 0.64651(10) -0.03193(10) 0.10517(8) 0.0319(6) Uani d . . . 1.0 . .
C C1 0.70401(12) 0.09563(12) 0.09036(9) 0.0292(7) Uani d . . . 1.0 . .
C C2 0.74817(15) 0.18509(14) 0.08626(12) 0.0478(10) Uani d . . . 1.0 . .
H H2 0.7576 0.22 0.0777 0.057 Uiso calc U . R 1.0 . .
C C3 0.77258(15) 0.17238(14) 0.11563(12) 0.0490(10) Uani d . . . 1.0 . .
H H3 0.8023 0.1964 0.1318 0.059 Uiso calc U . R 1.0 . .
C C4 0.75928(12) 0.08820(13) 0.14703(10) 0.0340(8) Uani d . . . 1.0 . .
C C5 0.74795(13) 0.08943(14) 0.18919(10) 0.0382(8) Uani d . . . 1.0 . .
C C6 0.76141(13) 0.06162(14) 0.21706(10) 0.0406(9) Uani d . . . 1.0 . .
H H6 0.7539 0.0621 0.2458 0.049 Uiso calc U . R 1.0 . .
C C7 0.78507(13) 0.03362(13) 0.20463(10) 0.0378(8) Uani d . . . 1.0 . .
C C8 0.79558(14) 0.03290(14) 0.16238(11) 0.0403(8) Uani d . . . 1.0 . .
H H8 0.8119 0.0134 0.1532 0.048 Uiso calc U . R 1.0 . .
C C9 0.78257(13) 0.06023(14) 0.13315(10) 0.0354(8) Uani d . . . 1.0 . .
C C10 0.79374(16) 0.05815(18) 0.08739(11) 0.0519(10) Uani d . . . 1.0 . .
H H10A 0.7602 0.0403 0.072 0.078 Uiso calc U . R 1.0 . .
H H10B 0.8127 0.0385 0.0838 0.078 Uiso calc U . R 1.0 . .
H H10C 0.8156 0.0943 0.0767 0.078 Uiso calc U . R 1.0 . .
C C11 0.80053(17) 0.00415(14) 0.23552(12) 0.0518(10) Uani d . . . 1.0 . .
H H11A 0.8258 0.0293 0.2558 0.078 Uiso calc U . R 1.0 . .
H H11B 0.817 -0.0133 0.2206 0.078 Uiso calc U . R 1.0 . .
H H11C 0.7688 -0.0226 0.2501 0.078 Uiso calc U . R 1.0 . .
C C12 0.72399(16) 0.12242(17) 0.20457(12) 0.0534(10) Uani d . . . 1.0 . .
H H12A 0.7056 0.108 0.2311 0.08 Uiso calc U . R 1.0 . .
H H12B 0.6986 0.1213 0.1839 0.08 Uiso calc U . R 1.0 . .
H H12C 0.7523 0.1593 0.2086 0.08 Uiso calc U . R 1.0 . .
C C13 0.66046(11) 0.04134(11) 0.02470(9) 0.0248(6) Uani d . . . 1.0 . .
C C14 0.66658(12) 0.08408(13) -0.03572(10) 0.0319(7) Uani d . . . 1.0 . .
H H14 0.6691 0.1104 -0.0546 0.038 Uiso calc U . R 1.0 . .
C C15 0.66502(13) 0.03837(13) -0.04626(10) 0.0332(7) Uani d . . . 1.0 . .
H H15 0.666 0.0264 -0.0736 0.04 Uiso calc U . R 1.0 . .
C C16 0.65997(13) -0.03809(12) -0.00651(9) 0.0289(7) Uani d . . . 1.0 . .
C C17 0.70653(13) -0.03935(13) -0.01252(9) 0.0310(7) Uani d . . . 1.0 . .
C C18 0.70385(14) -0.08851(13) -0.01050(10) 0.0356(8) Uani d . . . 1.0 . .
H H18 0.7353 -0.0902 -0.0149 0.043 Uiso calc U . R 1.0 . .
C C19 0.65711(15) -0.13467(13) -0.00232(10) 0.0375(8) Uani d . . . 1.0 . .
C C20 0.61143(15) -0.13163(13) 0.00290(10) 0.0368(8) Uani d . . . 1.0 . .
H H20 0.5788 -0.1634 0.0077 0.044 Uiso calc U . R 1.0 . .
C C21 0.61157(13) -0.08391(13) 0.00130(9) 0.0321(7) Uani d . . . 1.0 . .
C C22 0.56181(14) -0.08164(14) 0.00899(11) 0.0395(8) Uani d . . . 1.0 . .
H H22A 0.5634 -0.0669 0.0368 0.059 Uiso calc U . R 1.0 . .
H H22B 0.531 -0.1175 0.0073 0.059 Uiso calc U . R 1.0 . .
H H22C 0.5586 -0.059 -0.0121 0.059 Uiso calc U . R 1.0 . .
C C23 0.65573(18) -0.18730(15) 0.00189(12) 0.0534(11) Uani d . . . 1.0 . .
H H23A 0.6419 -0.2078 -0.0239 0.08 Uiso calc U . R 1.0 . .
H H23B 0.6327 -0.2074 0.0253 0.08 Uiso calc U . R 1.0 . .
H H23C 0.6917 -0.1808 0.007 0.08 Uiso calc U . R 1.0 . .
C C24 0.75848(14) 0.01081(13) -0.02096(10) 0.0385(8) Uani d . . . 1.0 . .
H H24A 0.7872 0.0025 -0.0221 0.058 Uiso calc U . R 1.0 . .
H H24B 0.7656 0.0365 0.0014 0.058 Uiso calc U . R 1.0 . .
H H24C 0.7563 0.026 -0.0477 0.058 Uiso calc U . R 1.0 . .
C C25 0.60317(13) 0.04884(14) 0.08119(11) 0.0377(8) Uani d . . . 1.0 . .
C C26 0.5741(3) 0.1099(4) 0.0780(4) 0.037(2) Uani d . P . 0.503(17) A 1
H H26 0.574 0.1419 0.0722 0.044 Uiso calc U P R 0.503(17) A 1
C C27 0.5403(3) 0.0700(3) 0.1029(4) 0.038(3) Uani d . P . 0.503(17) A 1
H H27 0.5128 0.0691 0.1194 0.045 Uiso calc U P R 0.503(17) A 1
C C26A 0.5577(5) 0.0883(6) 0.0597(4) 0.046(3) Uani d . P . 0.497(17) A 2
H H26A 0.5497 0.1117 0.0449 0.056 Uiso calc U P R 0.497(17) A 2
C C27A 0.5230(5) 0.0467(7) 0.0804(4) 0.055(4) Uani d . P . 0.497(17) A 2
H H27A 0.4857 0.0325 0.0822 0.067 Uiso calc U P R 0.497(17) A 2
C C28 0.52665(15) -0.02277(18) 0.12022(14) 0.0572(12) Uani d . . . 1.0 . .
C C29 0.48529(16) -0.0642(2) 0.09982(14) 0.0670(14) Uani d . . . 1.0 . .
C C30 0.45876(16) -0.1136(2) 0.11996(16) 0.0657(13) Uani d . . . 1.0 . .
H H30 0.4303 -0.1427 0.1059 0.079 Uiso calc U . R 1.0 . .
C C31 0.47238(16) -0.12157(17) 0.15901(15) 0.0550(11) Uani d . . . 1.0 . .
C C32 0.51287(15) -0.07865(17) 0.17890(12) 0.0487(10) Uani d . . . 1.0 . .
H H32 0.5219 -0.0832 0.2065 0.058 Uiso calc U . R 1.0 . .
C C33 0.54147(14) -0.02835(16) 0.16030(13) 0.0484(10) Uani d . . . 1.0 . .
C C34 0.58627(17) 0.01710(18) 0.18234(15) 0.0632(12) Uani d . . . 1.0 . .
H H34A 0.6201 0.0232 0.1708 0.095 Uiso calc U . R 1.0 . .
H H34B 0.5847 0.0089 0.2121 0.095 Uiso calc U . R 1.0 . .
H H34C 0.5835 0.0491 0.1786 0.095 Uiso calc U . R 1.0 . .
C C35 0.44414(19) -0.17557(19) 0.18048(19) 0.0841(17) Uani d . . . 1.0 . .
H H35A 0.4705 -0.1835 0.1922 0.126 Uiso calc U . R 1.0 . .
H H35B 0.4222 -0.203 0.1601 0.126 Uiso calc U . R 1.0 . .
H H35C 0.4215 -0.175 0.2029 0.126 Uiso calc U . R 1.0 . .
C C36 0.4719(3) -0.0474(4) 0.0594(3) 0.0504(19) Uani d . P . 0.593(11) B 1
H H36A 0.4535 -0.0276 0.0652 0.076 Uiso calc U P R 0.593(11) B 1
H H36B 0.4489 -0.0789 0.0428 0.076 Uiso calc U P R 0.593(11) B 1
H H36C 0.5047 -0.0247 0.0439 0.076 Uiso calc U P R 0.593(11) B 1
C C36A 0.4616(5) -0.0762(6) 0.0531(5) 0.0504(19) Uani d . P . 0.407(11) B 2
H H36D 0.4339 -0.0665 0.0508 0.076 Uiso calc U P R 0.407(11) B 2
H H36E 0.4464 -0.1141 0.047 0.076 Uiso calc U P R 0.407(11) B 2
H H36F 0.4901 -0.0553 0.0332 0.076 Uiso calc U P R 0.407(11) B 2
C C37 0.6701(2) 0.17890(19) 0.01463(18) 0.0794(7) Uani d . . . 1.0 . .
C C41 0.7235(2) 0.25739(19) -0.02867(17) 0.0794(7) Uani d . . . 1.0 . .
H H41 0.7587 0.2858 -0.0325 0.095 Uiso calc U . R 1.0 C 1
C C42 0.7127(2) 0.21195(19) -0.00816(18) 0.0794(7) Uani d . . . 1.0 . .
H H42 0.7394 0.2023 -0.0103 0.095 Uiso calc U . R 1.0 . .
C C38 0.6268(4) 0.1795(3) -0.0048(3) 0.0794(7) Uani d . P . 0.605(4) D 1
H H38 0.592 0.1518 0.0016 0.095 Uiso calc U P R 0.605(4) D 1
C C39 0.6323(4) 0.2187(3) -0.0331(3) 0.0794(7) Uani d . P . 0.605(4) D 1
H H39 0.602 0.2173 -0.0456 0.095 Uiso calc U P R 0.605(4) D 1
C C40 0.6829(4) 0.2594(3) -0.0426(3) 0.0794(7) Uani d . P . 0.605(4) D 1
H H40 0.6877 0.2886 -0.0591 0.095 Uiso calc U P R 0.605(4) D 1
C C38A 0.6472(5) 0.2073(5) 0.0374(5) 0.0794(7) Uani d . P . 0.395(4) D 2
H H38A 0.6291 0.1933 0.063 0.095 Uiso calc U P R 0.395(4) D 2
C C39A 0.6518(6) 0.2537(5) 0.0220(4) 0.0794(7) Uani d . P . 0.395(4) D 2
H H39A 0.6287 0.2662 0.0304 0.095 Uiso calc U P R 0.395(4) D 2
C C40A 0.6891(5) 0.2786(5) -0.0044(5) 0.0794(7) Uani d . P . 0.395(4) D 2
H H40A 0.6976 0.314 -0.0105 0.095 Uiso calc U P R 0.395(4) D 2
C C43 0.64238(14) -0.08165(13) 0.18149(10) 0.0351(7) Uani d . . . 1.0 . .
H H43A 0.6763 -0.0516 0.1907 0.053 Uiso calc U . R 1.0 . .
H H43B 0.639 -0.1148 0.1921 0.053 Uiso calc U . R 1.0 . .
H H43C 0.6131 -0.0775 0.1923 0.053 Uiso calc U . R 1.0 . .
C C44 0.69024(14) -0.09982(14) 0.11097(11) 0.0383(8) Uani d . . . 1.0 . .
H H44A 0.6917 -0.1017 0.0805 0.057 Uiso calc U . R 1.0 . .
H H44B 0.6814 -0.1342 0.1231 0.057 Uiso calc U . R 1.0 . .
H H44C 0.7248 -0.0724 0.1215 0.057 Uiso calc U . R 1.0 . .
C C45 0.57763(13) -0.14222(13) 0.11345(11) 0.0369(8) Uani d . . . 1.0 . .
H H45A 0.5484 -0.1355 0.1191 0.055 Uiso calc U . R 1.0 . .
H H45B 0.5736 -0.1718 0.1308 0.055 Uiso calc U . R 1.0 . .
H H45C 0.5771 -0.1513 0.0839 0.055 Uiso calc U . R 1.0 . .

loop_
_atom_site_aniso_label
_atom_site_aniso_U_11
_atom_site_aniso_U_22
_atom_site_aniso_U_33
_atom_site_aniso_U_12
_atom_site_aniso_U_13
_atom_site_aniso_U_23
Fe1 0.0223(2) 0.0231(2) 0.0209(2) 0.01149(18) 0.00043(17) 0.00057(17)
B1 0.044(2) 0.0298(19) 0.036(2) 0.0210(18) 0.0041(17) 0.0028(16)
P1 0.0370(5) 0.0281(4) 0.0221(4) 0.0183(4) -0.0006(3) 0.0013(3)
N1 0.0460(17) 0.0247(14) 0.0331(15) 0.0163(13) 0.0005(13) -0.0008(11)
N2 0.0340(15) 0.0280(14) 0.0262(14) 0.0045(12) -0.0014(11) 0.0005(11)
N3 0.0313(14) 0.0250(13) 0.0268(14) 0.0167(11) -0.0009(11) 0.0047(10)
N4 0.0420(15) 0.0283(14) 0.0197(13) 0.0197(12) -0.0025(11) 0.0002(10)
N5 0.0498(18) 0.0507(18) 0.054(2) 0.0401(16) 0.0206(15) 0.0219(15)
N6 0.047(2) 0.095(3) 0.105(3) 0.057(2) 0.045(2) 0.066(2)
N7 0.0382(15) 0.0321(14) 0.0267(14) 0.0185(13) -0.0013(12) 0.0023(11)
C1 0.0322(17) 0.0307(17) 0.0219(15) 0.0137(14) 0.0003(13) -0.0050(13)
C2 0.058(2) 0.0236(17) 0.045(2) 0.0083(17) -0.0001(19) -0.0002(16)
C3 0.047(2) 0.0295(19) 0.044(2) -0.0011(16) -0.0032(18) -0.0047(16)
C4 0.0273(16) 0.0331(18) 0.0242(16) 0.0021(14) -0.0028(13) -0.0001(13)
C5 0.0290(17) 0.0415(19) 0.0233(17) 0.0021(15) -0.0034(13) -0.0025(14)
C6 0.0377(19) 0.0394(19) 0.0226(17) 0.0027(16) -0.0013(14) -0.0023(15)
C7 0.0349(18) 0.0307(17) 0.0276(17) 0.0012(15) -0.0083(14) 0.0034(14)
C8 0.0388(19) 0.044(2) 0.0325(19) 0.0164(17) -0.0042(15) -0.0048(16)
C9 0.0310(17) 0.045(2) 0.0230(16) 0.0133(16) -0.0024(13) 0.0009(14)
C10 0.057(2) 0.086(3) 0.0265(19) 0.046(2) 0.0012(17) 0.0013(19)
C11 0.065(3) 0.036(2) 0.038(2) 0.0120(19) -0.0146(19) 0.0016(16)
C12 0.057(2) 0.073(3) 0.032(2) 0.033(2) -0.0004(18) -0.0105(19)
C13 0.0232(15) 0.0255(15) 0.0249(15) 0.0117(13) -0.0022(12) -0.0008(12)
C14 0.0343(17) 0.0360(18) 0.0302(17) 0.0212(15) -0.0006(14) 0.0096(14)
C15 0.0441(19) 0.0416(19) 0.0187(15) 0.0252(16) -0.0008(14) 0.0039(13)
C16 0.0463(19) 0.0315(17) 0.0143(14) 0.0235(15) -0.0009(13) -0.0014(12)
C17 0.0429(19) 0.0363(18) 0.0169(15) 0.0223(15) -0.0006(13) -0.0015(13)
C18 0.054(2) 0.044(2) 0.0204(16) 0.0337(18) 0.0012(15) -0.0013(14)
C19 0.066(2) 0.0324(18) 0.0214(16) 0.0296(18) 0.0031(16) 0.0000(13)
C20 0.056(2) 0.0303(17) 0.0223(16) 0.0198(16) 0.0012(15) -0.0017(13)
C21 0.047(2) 0.0359(18) 0.0185(15) 0.0243(16) -0.0002(14) -0.0028(13)
C22 0.042(2) 0.045(2) 0.0324(19) 0.0224(17) -0.0059(15) -0.0063(16)
C23 0.092(3) 0.043(2) 0.042(2) 0.046(2) 0.004(2) -0.0017(17)
C24 0.044(2) 0.043(2) 0.0276(18) 0.0212(17) 0.0024(15) -0.0022(15)
C25 0.0371(19) 0.046(2) 0.0389(19) 0.0276(17) 0.0076(15) 0.0090(16)
C26 0.032(4) 0.030(4) 0.056(6) 0.021(4) -0.005(4) -0.011(4)
C27 0.033(4) 0.033(4) 0.055(7) 0.022(3) 0.005(4) -0.001(4)
C26A 0.056(6) 0.058(7) 0.049(6) 0.047(6) -0.002(5) 0.007(6)
C27A 0.059(6) 0.105(11) 0.037(6) 0.067(8) 0.018(5) 0.027(7)
C28 0.030(2) 0.085(3) 0.073(3) 0.041(2) 0.027(2) 0.044(2)
C29 0.035(2) 0.122(4) 0.059(3) 0.050(3) 0.019(2) 0.032(3)
C30 0.029(2) 0.090(3) 0.077(3) 0.030(2) 0.012(2) 0.002(3)
C31 0.039(2) 0.063(3) 0.069(3) 0.030(2) 0.028(2) 0.017(2)
C32 0.047(2) 0.070(3) 0.045(2) 0.042(2) 0.0179(18) 0.022(2)
C33 0.036(2) 0.062(3) 0.061(3) 0.035(2) 0.0190(18) 0.020(2)
C34 0.054(3) 0.069(3) 0.077(3) 0.038(2) 0.017(2) 0.008(2)
C35 0.064(3) 0.064(3) 0.128(5) 0.035(3) 0.049(3) 0.033(3)
C36 0.032(3) 0.068(6) 0.054(4) 0.027(5) -0.003(3) -0.004(5)
C36A 0.032(3) 0.068(6) 0.054(4) 0.027(5) -0.003(3) -0.004(5)
C37 0.0955(19) 0.0545(14) 0.0995(19) 0.0458(14) 0.0133(15) 0.0265(12)
C41 0.0955(19) 0.0545(14) 0.0995(19) 0.0458(14) 0.0133(15) 0.0265(12)
C42 0.0955(19) 0.0545(14) 0.0995(19) 0.0458(14) 0.0133(15) 0.0265(12)
C38 0.0955(19) 0.0545(14) 0.0995(19) 0.0458(14) 0.0133(15) 0.0265(12)
C39 0.0955(19) 0.0545(14) 0.0995(19) 0.0458(14) 0.0133(15) 0.0265(12)
C40 0.0955(19) 0.0545(14) 0.0995(19) 0.0458(14) 0.0133(15) 0.0265(12)
C38A 0.0955(19) 0.0545(14) 0.0995(19) 0.0458(14) 0.0133(15) 0.0265(12)
C39A 0.0955(19) 0.0545(14) 0.0995(19) 0.0458(14) 0.0133(15) 0.0265(12)
C40A 0.0955(19) 0.0545(14) 0.0995(19) 0.0458(14) 0.0133(15) 0.0265(12)
C43 0.0430(19) 0.0423(19) 0.0247(17) 0.0249(17) -0.0052(14) -0.0005(14)
C44 0.046(2) 0.0390(19) 0.0350(19) 0.0251(17) 0.0055(16) 0.0039(15)
C45 0.044(2) 0.0308(17) 0.0329(18) 0.0166(16) -0.0037(15) 0.0016(14)

loop_
_atom_type_symbol
_atom_type_description
_atom_type_scat_dispersion_real
_atom_type_scat_dispersion_imag
_atom_type_scat_source
C C 0.0033 0.0016 'International Tables Vol C Tables 4.2.6.8 and 6.1.1.4'
H H 0.0000 0.0000 'International Tables Vol C Tables 4.2.6.8 and 6.1.1.4'
B B 0.0013 0.0007 'International Tables Vol C Tables 4.2.6.8 and 6.1.1.4'
N N 0.0061 0.0033 'International Tables Vol C Tables 4.2.6.8 and 6.1.1.4'
P P 0.1023 0.0942 'International Tables Vol C Tables 4.2.6.8 and 6.1.1.4'
Fe Fe 0.3463 0.8444 'International Tables Vol C Tables 4.2.6.8 and 6.1.1.4'

loop_
_geom_angle_atom_site_label_1
_geom_angle_atom_site_label_2
_geom_angle_atom_site_label_3
_geom_angle
N7 Fe1 C13 127.60(13)
N7 Fe1 C25 128.46(14)
C13 Fe1 C25 86.01(14)
N7 Fe1 C1 127.56(13)
C13 Fe1 C1 86.51(13)
C25 Fe1 C1 86.25(15)
N3 B1 N5 103.6(3)
N3 B1 N1 104.4(3)
N5 B1 N1 103.7(3)
N3 B1 C37 113.2(3)
N5 B1 C37 116.6(3)
N1 B1 C37 114.0(3)
N7 P1 C43 113.81(15)
N7 P1 C45 113.79(15)
C43 P1 C45 104.25(16)
N7 P1 C44 114.92(15)
C43 P1 C44 103.90(16)
C45 P1 C44 105.01(16)
C1 N1 C2 110.3(3)
C1 N1 B1 117.3(3)
C2 N1 B1 132.2(3)
C1 N2 C3 109.7(3)
C1 N2 C4 126.7(3)
C3 N2 C4 123.5(3)
C13 N3 C14 110.3(2)
C13 N3 B1 117.1(3)
C14 N3 B1 132.6(3)
C13 N4 C15 110.6(3)
C13 N4 C16 125.5(2)
C15 N4 C16 123.9(2)
C25 N5 C26 112.3(4)
C25 N5 C26A 106.2(5)
C25 N5 B1 116.2(3)
C26 N5 B1 129.1(4)
C26A N5 B1 134.0(4)
C25 N6 C27A 111.0(5)
C25 N6 C28 125.7(3)
C27A N6 C28 117.2(6)
C25 N6 C27 108.2(4)
C28 N6 C27 125.0(4)
P1 N7 Fe1 178.0(2)
N1 C1 N2 105.0(3)
N1 C1 Fe1 125.2(2)
N2 C1 Fe1 129.8(2)
C3 C2 N1 108.0(3)
C2 C3 N2 107.0(3)
C9 C4 C5 121.6(3)
C9 C4 N2 119.7(3)
C5 C4 N2 118.7(3)
C6 C5 C4 118.0(3)
C6 C5 C12 120.7(3)
C4 C5 C12 121.2(3)
C7 C6 C5 122.3(3)
C6 C7 C8 118.3(3)
C6 C7 C11 121.8(3)
C8 C7 C11 119.8(4)
C7 C8 C9 121.3(3)
C4 C9 C8 118.4(3)
C4 C9 C10 121.4(3)
C8 C9 C10 120.2(3)
N3 C13 N4 104.4(2)
N3 C13 Fe1 125.5(2)
N4 C13 Fe1 129.9(2)
C15 C14 N3 108.4(3)
C14 C15 N4 106.3(3)
C17 C16 C21 122.2(3)
C17 C16 N4 118.8(3)
C21 C16 N4 119.0(3)
C16 C17 C18 117.8(3)
C16 C17 C24 121.2(3)
C18 C17 C24 121.0(3)
C19 C18 C17 122.1(3)
C18 C19 C20 118.2(3)
C18 C19 C23 121.1(3)
C20 C19 C23 120.8(3)
C19 C20 C21 122.4(3)
C20 C21 C16 117.4(3)
C20 C21 C22 121.1(3)
C16 C21 C22 121.5(3)
N6 C25 N5 103.8(3)
N6 C25 Fe1 130.1(3)
N5 C25 Fe1 126.1(2)
C27 C26 N5 105.4(6)
C26 C27 N6 107.0(6)
C27A C26A N5 111.2(7)
C26A C27A N6 103.4(8)
C29 C28 C33 121.7(4)
C29 C28 N6 118.6(4)
C33 C28 N6 119.6(4)
C28 C29 C30 118.2(4)
C28 C29 C36 112.5(6)
C30 C29 C36 129.1(6)
C28 C29 C36A 136.6(7)
C30 C29 C36A 104.4(7)
C31 C30 C29 122.5(5)
C30 C31 C32 117.5(4)
C30 C31 C35 122.3(5)
C32 C31 C35 120.2(4)
C31 C32 C33 122.8(4)
C28 C33 C32 117.2(4)
C28 C33 C34 121.3(4)
C32 C33 C34 121.5(4)
C42 C37 C38 105.1(5)
C42 C37 C38A 112.3(6)
C42 C37 B1 124.7(4)
C38 C37 B1 121.0(5)
C38A C37 B1 114.3(6)
C40 C41 C42 116.1(6)
C42 C41 C40A 104.6(6)
C37 C42 C41 129.6(5)
C39 C38 C37 123.7(8)
C40 C39 C38 118.6(8)
C41 C40 C39 119.3(7)
C39A C38A C37 121.0(12)
C40A C39A C38A 115.8(13)
C39A C40A C41 127.9(10)

loop_
_geom_bond_atom_site_label_1
_geom_bond_atom_site_label_2
_geom_bond_distance
Fe1 N7 1.754(3)
Fe1 C13 1.857(3)
Fe1 C25 1.872(3)
Fe1 C1 1.872(3)
B1 N3 1.558(5)
B1 N5 1.561(5)
B1 N1 1.564(5)
B1 C37 1.587(6)
P1 N7 1.556(3)
P1 C43 1.799(3)
P1 C45 1.805(3)
P1 C44 1.807(3)
N1 C1 1.365(4)
N1 C2 1.385(4)
N2 C1 1.378(4)
N2 C3 1.402(4)
N2 C4 1.426(4)
N3 C13 1.373(4)
N3 C14 1.381(4)
N4 C13 1.383(4)
N4 C15 1.394(4)
N4 C16 1.442(4)
N5 C25 1.370(4)
N5 C26 1.425(8)
N5 C26A 1.440(10)
N6 C25 1.370(4)
N6 C27A 1.423(8)
N6 C28 1.433(5)
N6 C27 1.478(8)
C2 C3 1.338(5)
C4 C9 1.367(5)
C4 C5 1.396(4)
C5 C6 1.386(5)
C5 C12 1.522(5)
C6 C7 1.362(5)
C7 C8 1.391(5)
C7 C11 1.518(5)
C8 C9 1.398(5)
C9 C10 1.511(5)
C14 C15 1.350(4)
C16 C17 1.386(4)
C16 C21 1.394(5)
C17 C18 1.394(4)
C17 C24 1.510(5)
C18 C19 1.376(5)
C19 C20 1.385(5)
C19 C23 1.517(5)
C20 C21 1.387(4)
C21 C22 1.502(5)
C26 C27 1.345(11)
C26A C27A 1.304(13)
C28 C29 1.370(7)
C28 C33 1.390(6)
C29 C30 1.404(7)
C29 C36 1.503(10)
C29 C36A 1.611(14)
C30 C31 1.367(6)
C31 C32 1.372(6)
C31 C35 1.525(6)
C32 C33 1.404(5)
C33 C34 1.491(6)
C37 C42 1.343(7)
C37 C38 1.413(10)
C37 C38A 1.488(14)
C41 C40 1.291(9)
C41 C42 1.365(6)
C41 C40A 1.615(14)
C38 C39 1.402(10)
C39 C40 1.384(11)
C38A C39A 1.377(15)
C39A C40A 1.277(17)

loop_
_geom_torsion_atom_site_label_1
_geom_torsion_atom_site_label_2
_geom_torsion_atom_site_label_3
_geom_torsion_atom_site_label_4
_geom_torsion
N3 B1 N1 C1 -53.7(4)
N5 B1 N1 C1 54.6(4)
C37 B1 N1 C1 -177.7(3)
N3 B1 N1 C2 131.1(4)
N5 B1 N1 C2 -120.7(4)
C37 B1 N1 C2 7.1(6)
N5 B1 N3 C13 -56.0(3)
N1 B1 N3 C13 52.3(3)
C37 B1 N3 C13 176.7(3)
N5 B1 N3 C14 122.0(3)
N1 B1 N3 C14 -129.7(3)
C37 B1 N3 C14 -5.2(5)
N3 B1 N5 C25 53.5(4)
N1 B1 N5 C25 -55.3(4)
C37 B1 N5 C25 178.6(4)
N3 B1 N5 C26 -145.9(7)
N1 B1 N5 C26 105.4(8)
C37 B1 N5 C26 -20.7(9)
N3 B1 N5 C26A -101.5(10)
N1 B1 N5 C26A 149.7(10)
C37 B1 N5 C26A 23.6(11)
C2 N1 C1 N2 -1.9(4)
B1 N1 C1 N2 -178.2(3)
C2 N1 C1 Fe1 176.6(2)
B1 N1 C1 Fe1 0.4(4)
C3 N2 C1 N1 2.1(4)
C4 N2 C1 N1 178.0(3)
C3 N2 C1 Fe1 -176.4(3)
C4 N2 C1 Fe1 -0.5(5)
N7 Fe1 C1 N1 179.4(2)
C13 Fe1 C1 N1 43.0(3)
C25 Fe1 C1 N1 -43.2(3)
N7 Fe1 C1 N2 -2.4(4)
C13 Fe1 C1 N2 -138.8(3)
C25 Fe1 C1 N2 135.0(3)
C1 N1 C2 C3 1.1(4)
B1 N1 C2 C3 176.6(3)
N1 C2 C3 N2 0.3(4)
C1 N2 C3 C2 -1.5(4)
C4 N2 C3 C2 -177.6(3)
C1 N2 C4 C9 75.1(4)
C3 N2 C4 C9 -109.5(4)
C1 N2 C4 C5 -104.8(4)
C3 N2 C4 C5 70.6(4)
C9 C4 C5 C6 0.5(5)
N2 C4 C5 C6 -179.7(3)
C9 C4 C5 C12 177.6(3)
N2 C4 C5 C12 -2.6(5)
C4 C5 C6 C7 0.1(5)
C12 C5 C6 C7 -177.0(3)
C5 C6 C7 C8 -0.4(5)
C5 C6 C7 C11 178.9(3)
C6 C7 C8 C9 0.2(5)
C11 C7 C8 C9 -179.1(3)
C5 C4 C9 C8 -0.7(5)
N2 C4 C9 C8 179.5(3)
C5 C4 C9 C10 178.8(3)
N2 C4 C9 C10 -1.0(5)
C7 C8 C9 C4 0.3(5)
C7 C8 C9 C10 -179.2(3)
C14 N3 C13 N4 0.5(3)
B1 N3 C13 N4 179.0(3)
C14 N3 C13 Fe1 -176.2(2)
B1 N3 C13 Fe1 2.3(4)
C15 N4 C13 N3 -0.7(3)
C16 N4 C13 N3 178.8(3)
C15 N4 C13 Fe1 175.7(2)
C16 N4 C13 Fe1 -4.7(4)
N7 Fe1 C13 N3 179.1(2)
C25 Fe1 C13 N3 41.9(3)
C1 Fe1 C13 N3 -44.6(3)
N7 Fe1 C13 N4 3.3(3)
C25 Fe1 C13 N4 -133.9(3)
C1 Fe1 C13 N4 139.7(3)
C13 N3 C14 C15 -0.1(3)
B1 N3 C14 C15 -178.3(3)
N3 C14 C15 N4 -0.3(4)
C13 N4 C15 C14 0.7(4)
C16 N4 C15 C14 -178.9(3)
C13 N4 C16 C17 -103.6(3)
C15 N4 C16 C17 75.9(4)
C13 N4 C16 C21 77.2(4)
C15 N4 C16 C21 -103.3(3)
C21 C16 C17 C18 -0.1(4)
N4 C16 C17 C18 -179.3(3)
C21 C16 C17 C24 180.0(3)
N4 C16 C17 C24 0.8(4)
C16 C17 C18 C19 -0.8(5)
C24 C17 C18 C19 179.1(3)
C17 C18 C19 C20 1.7(5)
C17 C18 C19 C23 -176.9(3)
C18 C19 C20 C21 -1.8(5)
C23 C19 C20 C21 176.8(3)
C19 C20 C21 C16 1.0(5)
C19 C20 C21 C22 -177.2(3)
C17 C16 C21 C20 0.0(4)
N4 C16 C21 C20 179.2(3)
C17 C16 C21 C22 178.2(3)
N4 C16 C21 C22 -2.6(4)
C27A N6 C25 N5 22.0(9)
C28 N6 C25 N5 173.4(5)
C27 N6 C25 N5 -18.3(7)
C27A N6 C25 Fe1 -159.1(8)
C28 N6 C25 Fe1 -7.7(7)
C27 N6 C25 Fe1 160.6(6)
C26 N5 C25 N6 16.8(7)
C26A N5 C25 N6 -17.8(7)
B1 N5 C25 N6 -179.3(3)
C26 N5 C25 Fe1 -162.2(6)
C26A N5 C25 Fe1 163.3(7)
B1 N5 C25 Fe1 1.7(5)
N7 Fe1 C25 N6 0.4(5)
C13 Fe1 C25 N6 136.9(4)
C1 Fe1 C25 N6 -136.3(4)
N7 Fe1 C25 N5 179.1(3)
C13 Fe1 C25 N5 -44.4(3)
C1 Fe1 C25 N5 42.4(3)
C25 N5 C26 C27 -8.2(9)
C26A N5 C26 C27 77.4(10)
B1 N5 C26 C27 -169.4(6)
N5 C26 C27 N6 -3.6(9)
C25 N6 C27 C26 14.2(9)
C27A N6 C27 C26 -86.9(12)
C28 N6 C27 C26 -177.4(6)
C25 N5 C26A C27A 8.2(10)
C26 N5 C26A C27A -97.9(13)
B1 N5 C26A C27A 165.0(8)
N5 C26A C27A N6 4.9(11)
C25 N6 C27A C26A -17.0(11)
C28 N6 C27A C26A -171.1(7)
C27 N6 C27A C26A 76.0(13)
C25 N6 C28 C29 -103.3(5)
C27A N6 C28 C29 46.5(9)
C27 N6 C28 C29 90.2(8)
C25 N6 C28 C33 78.0(6)
C27A N6 C28 C33 -132.1(8)
C27 N6 C28 C33 -88.4(8)
C33 C28 C29 C30 -2.0(6)
N6 C28 C29 C30 179.4(3)
C33 C28 C29 C36 172.6(5)
N6 C28 C29 C36 -6.0(6)
C33 C28 C29 C36A -169.7(8)
N6 C28 C29 C36A 11.7(10)
C28 C29 C30 C31 0.7(6)
C36 C29 C30 C31 -172.9(6)
C36A C29 C30 C31 172.0(6)
C29 C30 C31 C32 1.4(6)
C29 C30 C31 C35 -178.9(4)
C30 C31 C32 C33 -2.3(5)
C35 C31 C32 C33 178.0(3)
C29 C28 C33 C32 1.1(5)
N6 C28 C33 C32 179.8(3)
C29 C28 C33 C34 -179.5(4)
N6 C28 C33 C34 -0.9(5)
C31 C32 C33 C28 1.1(5)
C31 C32 C33 C34 -178.2(3)
N3 B1 C37 C42 -59.5(7)
N5 B1 C37 C42 -179.7(5)
N1 B1 C37 C42 59.5(7)
N3 B1 C37 C38 82.3(7)
N5 B1 C37 C38 -37.8(7)
N1 B1 C37 C38 -158.6(6)
N3 B1 C37 C38A 155.4(7)
N5 B1 C37 C38A 35.3(8)
N1 B1 C37 C38A -85.5(7)
C38 C37 C42 C41 34.0(9)
C38A C37 C42 C41 -33.6(11)
B1 C37 C42 C41 -179.2(5)
C40 C41 C42 C37 -30.3(11)
C40A C41 C42 C37 24.9(10)
C42 C37 C38 C39 -16.9(11)
C38A C37 C38 C39 90.9(10)
B1 C37 C38 C39 -165.2(7)
C37 C38 C39 C40 -0.4(14)
C42 C41 C40 C39 5.2(12)
C40A C41 C40 C39 -83.6(11)
C38 C39 C40 C41 7.2(14)
C42 C37 C38A C39A 28.8(15)
C38 C37 C38A C39A -67.6(13)
B1 C37 C38A C39A 178.2(11)
C37 C38A C39A C40A -21.(2)
C38A C39A C40A C41 13.(2)
C40 C41 C40A C39A 98.4(17)
C42 C41 C40A C39A -13.4(17)

loop_
_platon_squeeze_void_nr
_platon_squeeze_void_average_x
_platon_squeeze_void_average_y
_platon_squeeze_void_average_z
_platon_squeeze_void_volume
_platon_squeeze_void_count_electrons
_platon_squeeze_void_content
1 0.000 0.000 0.000 1667 265 ' '
2 0.000 0.000 0.500 81 21 ' '
3 0.667 0.333 0.333 1664 265 ' '
4 0.667 0.333 0.833 81 21 ' '
5 0.333 0.667 0.667 1664 265 ' '
6 0.333 0.667 0.167 81 21 ' '
